data_2221720
loop_
_publ_author_name
'Feng, Qi'
'Tang, Qiong'
'Xu, Hao'
'Yao, Cheng'

_publ_section_title
;
 <i>tert</i>-Butyl
 <i>N</i>'-[4-(2-pyridyl)benzylidene]hydrazinecarboxylate
;
_journal_coeditor_code HK2661
_journal_issue 5
_journal_name_full 'Acta Crystallographica Section E'
_journal_page_first o1127
_journal_paper_doi 10.1107/S1600536809012835
_journal_volume 65
_journal_year 2009
_chemical_formula_iupac 'C17 H19 N3 O2'
_chemical_formula_moiety 'C17 H19 N3 O2'
_chemical_formula_sum 'C17 H19 N3 O2'
_chemical_formula_weight 297.35
_chemical_name_systematic
;
<i>tert</i>-Butyl <i>N</i>'-[4-(2-pyridyl)benzylidene]hydrazinecarboxylate
;
_space_group_IT_number 4
_symmetry_cell_setting monoclinic
_symmetry_space_group_name_Hall 'P 2yb'
_symmetry_space_group_name_H-M 'P 1 21 1'
_atom_sites_solution_hydrogens geom
_atom_sites_solution_primary direct
_atom_sites_solution_secondary difmap
_audit_creation_method SHELXL-97
_cell_angle_alpha 90.00
_cell_angle_beta 91.01(3)
_cell_angle_gamma 90.00
_cell_formula_units_Z 2
_cell_length_a 5.3080(11)
_cell_length_b 6.3010(13)
_cell_length_c 23.459(5)
_cell_measurement_reflns_used 25
_cell_measurement_temperature 294(2)
_cell_measurement_theta_max 13
_cell_measurement_theta_min 9
_cell_volume 784.5(3)
_computing_cell_refinement 'CAD-4 Software (Enraf--Nonius, 1985)'
_computing_data_collection 'CAD-4 Software (Enraf--Nonius, 1985)'
_computing_data_reduction 'XCAD4 (Harms & Wocadlo, 1995)'
_computing_molecular_graphics 'PLATON (Spek, 2009)'
_computing_publication_material 'SHELXTL (Sheldrick, 2008)'
_computing_structure_refinement 'SHELXL97 (Sheldrick, 2008)'
_computing_structure_solution 'SHELXS97 (Sheldrick, 2008)'
_diffrn_ambient_temperature 294(2)
_diffrn_measured_fraction_theta_full 0.999
_diffrn_measured_fraction_theta_max 0.999
_diffrn_measurement_device_type 'Nonius--Nonius CAD-4'
_diffrn_measurement_method \w/2\q
_diffrn_radiation_monochromator graphite
_diffrn_radiation_source 'fine-focus sealed tube'
_diffrn_radiation_type MoK\a
_diffrn_radiation_wavelength 0.71073
_diffrn_reflns_av_R_equivalents 0.0277
_diffrn_reflns_av_sigmaI/netI 0.0448
_diffrn_reflns_limit_h_max 6
_diffrn_reflns_limit_h_min 0
_diffrn_reflns_limit_k_max 7
_diffrn_reflns_limit_k_min 0
_diffrn_reflns_limit_l_max 28
_diffrn_reflns_limit_l_min -28
_diffrn_reflns_number 1743
_diffrn_reflns_theta_full 25.27
_diffrn_reflns_theta_max 25.27
_diffrn_reflns_theta_min 1.74
_diffrn_standards_decay_% 1
_diffrn_standards_interval_time 120
_diffrn_standards_number 3
_exptl_absorpt_coefficient_mu 0.084
_exptl_absorpt_correction_T_max 0.9916
_exptl_absorpt_correction_T_min 0.9751
_exptl_absorpt_correction_type psi-scan
_exptl_absorpt_process_details '(North <i>et al.</i>,  1968)'
_exptl_crystal_colour colorless
_exptl_crystal_density_diffrn 1.259
_exptl_crystal_density_method 'not measured'
_exptl_crystal_description needle
_exptl_crystal_F_000 316
_exptl_crystal_size_max 0.30
_exptl_crystal_size_mid 0.20
_exptl_crystal_size_min 0.10
_refine_diff_density_max 0.164
_refine_diff_density_min -0.214
_refine_ls_extinction_method none
_refine_ls_goodness_of_fit_ref 1.004
_refine_ls_hydrogen_treatment constr
_refine_ls_matrix_type full
_refine_ls_number_parameters 199
_refine_ls_number_reflns 1566
_refine_ls_number_restraints 1
_refine_ls_restrained_S_all 1.003
_refine_ls_R_factor_all 0.0697
_refine_ls_R_factor_gt 0.0508
_refine_ls_shift/su_max 0.000
_refine_ls_shift/su_mean 0.000
_refine_ls_structure_factor_coef Fsqd
_refine_ls_weighting_details 'calc w=1/[\s^2^(Fo^2^)+(0.1P)^2^+0.33P] where P=(Fo^2^+2Fc^2^)/3'
_refine_ls_weighting_scheme calc
_refine_ls_wR_factor_gt 0.1387
_refine_ls_wR_factor_ref 0.1703
_reflns_number_gt 1249
_reflns_number_total 1566
_reflns_threshold_expression I>2\s(I)
_cod_data_source_file hk2661.cif
_cod_data_source_block I
_cod_original_sg_symbol_H-M 'P 21'
_cod_database_code 2221720
_cod_database_fobs_code 2221720

loop_
_symmetry_equiv_pos_as_xyz
'x, y, z'
'-x, y+1/2, -z'

loop_
_atom_site_type_symbol
_atom_site_label
_atom_site_fract_x
_atom_site_fract_y
_atom_site_fract_z
_atom_site_U_iso_or_equiv
_atom_site_adp_type
_atom_site_calc_flag
_atom_site_refinement_flags
_atom_site_occupancy
_atom_site_disorder_assembly
_atom_site_disorder_group
O O1 0.5696(5) 1.5114(6) 0.37089(14) 0.0589(9) Uani d . 1 . .
O O2 0.8570(6) 1.3033(6) 0.32757(16) 0.0688(10) Uani d . 1 . .
N N1 0.4371(6) 1.2553(6) 0.31524(16) 0.0524(9) Uani d . 1 . .
H H1A 0.2891 1.3001 0.3235 0.063 Uiso calc R 1 . .
N N2 0.4651(7) 1.0839(6) 0.27985(16) 0.0507(9) Uani d . 1 . .
N N3 0.1499(6) 0.2707(7) 0.06762(16) 0.0545(10) Uani d . 1 . .
C C1 0.5928(11) 1.7923(13) 0.4341(3) 0.099(2) Uani d . 1 . .
H H1B 0.5025 1.8791 0.4071 0.149 Uiso calc R 1 . .
H H1C 0.6959 1.8808 0.4583 0.149 Uiso calc R 1 . .
H H1D 0.4751 1.7155 0.4569 0.149 Uiso calc R 1 . .
C C2 0.9263(10) 1.7590(10) 0.3637(2) 0.0684(14) Uani d . 1 . .
H H2B 0.8254 1.8437 0.3381 0.103 Uiso calc R 1 . .
H H2C 1.0257 1.6612 0.3423 0.103 Uiso calc R 1 . .
H H2D 1.0356 1.8496 0.3859 0.103 Uiso calc R 1 . .
C C3 0.9018(11) 1.4977(13) 0.4441(2) 0.0815(18) Uani d . 1 . .
H H3A 1.0048 1.4006 0.4233 0.122 Uiso calc R 1 . .
H H3B 0.7854 1.4195 0.4669 0.122 Uiso calc R 1 . .
H H3C 1.0069 1.5841 0.4684 0.122 Uiso calc R 1 . .
C C4 0.7575(8) 1.6377(9) 0.40286(19) 0.0569(12) Uani d . 1 . .
C C5 0.6416(8) 1.3524(7) 0.3368(2) 0.0506(10) Uani d . 1 . .
C C6 0.2709(8) 1.0167(8) 0.25407(19) 0.0505(10) Uani d . 1 . .
H H6A 0.1184 1.0872 0.2581 0.061 Uiso calc R 1 . .
C C7 0.2841(8) 0.8282(8) 0.21781(17) 0.0476(10) Uani d . 1 . .
C C8 0.4830(8) 0.6875(9) 0.2220(2) 0.0544(12) Uani d . 1 . .
H H8A 0.6092 0.7110 0.2493 0.065 Uiso calc R 1 . .
C C9 0.4994(8) 0.5144(8) 0.18695(19) 0.0532(11) Uani d . 1 . .
H H9A 0.6369 0.4236 0.1905 0.064 Uiso calc R 1 . .
C C10 0.3124(7) 0.4726(7) 0.14596(16) 0.0410(9) Uani d . 1 . .
C C11 0.1129(8) 0.6120(8) 0.1429(2) 0.0567(12) Uani d . 1 . .
H H11A -0.0145 0.5891 0.1159 0.068 Uiso calc R 1 . .
C C12 0.0966(8) 0.7830(9) 0.17841(19) 0.0566(12) Uani d . 1 . .
H H12A -0.0441 0.8706 0.1759 0.068 Uiso calc R 1 . .
C C13 0.3321(7) 0.2892(7) 0.10648(16) 0.0412(9) Uani d . 1 . .
C C14 0.5270(9) 0.1443(8) 0.1101(2) 0.0564(12) Uani d . 1 . .
H H14A 0.6522 0.1580 0.1381 0.068 Uiso calc R 1 . .
C C15 0.5332(9) -0.0208(9) 0.0717(2) 0.0612(13) Uani d . 1 . .
H H15A 0.6635 -0.1194 0.0735 0.073 Uiso calc R 1 . .
C C16 0.3498(9) -0.0394(8) 0.0314(2) 0.0566(12) Uani d . 1 . .
H H16A 0.3513 -0.1501 0.0052 0.068 Uiso calc R 1 . .
C C17 0.1603(9) 0.1099(9) 0.0301(2) 0.0590(12) Uani d . 1 . .
H H17A 0.0346 0.0991 0.0021 0.071 Uiso calc R 1 . .

loop_
_atom_site_aniso_label
_atom_site_aniso_U_11
_atom_site_aniso_U_22
_atom_site_aniso_U_33
_atom_site_aniso_U_12
_atom_site_aniso_U_13
_atom_site_aniso_U_23
O1 0.0443(15) 0.052(2) 0.081(2) -0.0021(15) 0.0055(14) -0.0195(18)
O2 0.0480(17) 0.057(2) 0.102(2) 0.0030(18) 0.0129(16) -0.022(2)
N1 0.0446(18) 0.042(2) 0.070(2) 0.0005(18) 0.0065(15) -0.015(2)
N2 0.057(2) 0.036(2) 0.059(2) 0.0007(18) 0.0094(16) -0.0084(18)
N3 0.0498(19) 0.047(2) 0.066(2) -0.001(2) -0.0026(16) -0.010(2)
C1 0.070(3) 0.100(6) 0.129(5) -0.010(4) 0.012(3) -0.068(5)
C2 0.072(3) 0.055(3) 0.078(3) -0.008(3) -0.005(2) 0.007(3)
C3 0.081(3) 0.096(5) 0.066(3) -0.007(4) -0.020(2) 0.018(4)
C4 0.050(2) 0.055(3) 0.065(3) -0.004(2) 0.003(2) -0.011(3)
C5 0.049(2) 0.035(2) 0.067(3) 0.003(2) 0.0086(19) -0.008(2)
C6 0.046(2) 0.044(2) 0.061(2) -0.001(2) 0.0100(18) -0.006(2)
C7 0.048(2) 0.044(2) 0.051(2) -0.003(2) 0.0120(17) -0.001(2)
C8 0.052(2) 0.049(3) 0.062(3) 0.010(2) -0.0083(19) -0.011(2)
C9 0.049(2) 0.042(2) 0.068(3) 0.010(2) -0.0021(19) -0.004(2)
C10 0.0413(19) 0.041(2) 0.0405(18) -0.0016(19) 0.0030(14) 0.0036(18)
C11 0.046(2) 0.050(3) 0.074(3) 0.003(2) -0.008(2) -0.010(3)
C12 0.042(2) 0.056(3) 0.072(3) 0.014(2) -0.0091(19) -0.010(3)
C13 0.0380(18) 0.040(2) 0.0461(19) -0.004(2) 0.0050(15) -0.0028(19)
C14 0.059(3) 0.046(3) 0.064(3) 0.009(2) 0.003(2) -0.001(2)
C15 0.061(3) 0.049(3) 0.073(3) 0.011(3) 0.009(2) -0.003(3)
C16 0.062(3) 0.046(3) 0.062(3) -0.004(2) 0.008(2) -0.013(2)
C17 0.061(3) 0.055(3) 0.061(3) -0.008(3) -0.002(2) -0.013(3)

loop_
_atom_type_symbol
_atom_type_description
_atom_type_scat_dispersion_real
_atom_type_scat_dispersion_imag
_atom_type_scat_source
C C 0.0033 0.0016 'International Tables Vol C Tables 4.2.6.8 and 6.1.1.4'
H H 0.0000 0.0000 'International Tables Vol C Tables 4.2.6.8 and 6.1.1.4'
N N 0.0061 0.0033 'International Tables Vol C Tables 4.2.6.8 and 6.1.1.4'
O O 0.0106 0.0060 'International Tables Vol C Tables 4.2.6.8 and 6.1.1.4'

loop_
_geom_angle_atom_site_label_1
_geom_angle_atom_site_label_2
_geom_angle_atom_site_label_3
_geom_angle_site_symmetry_1
_geom_angle_site_symmetry_3
_geom_angle
_geom_angle_publ_flag
C5 O1 C4 . . 120.6(3) ?
C5 N1 N2 . . 119.6(3) ?
C5 N1 H1A . . 120.2 ?
N2 N1 H1A . . 120.2 ?
C6 N2 N1 . . 117.3(4) ?
C13 N3 C17 . . 118.7(4) ?
C4 C1 H1B . . 109.5 ?
C4 C1 H1C . . 109.5 ?
H1B C1 H1C . . 109.5 ?
C4 C1 H1D . . 109.5 ?
H1B C1 H1D . . 109.5 ?
H1C C1 H1D . . 109.5 ?
C4 C2 H2B . . 109.5 ?
C4 C2 H2C . . 109.5 ?
H2B C2 H2C . . 109.5 ?
C4 C2 H2D . . 109.5 ?
H2B C2 H2D . . 109.5 ?
H2C C2 H2D . . 109.5 ?
C4 C3 H3A . . 109.5 ?
C4 C3 H3B . . 109.5 ?
H3A C3 H3B . . 109.5 ?
C4 C3 H3C . . 109.5 ?
H3A C3 H3C . . 109.5 ?
H3B C3 H3C . . 109.5 ?
O1 C4 C2 . . 111.7(4) ?
O1 C4 C3 . . 110.1(5) ?
C2 C4 C3 . . 112.8(4) ?
O1 C4 C1 . . 101.7(4) ?
C2 C4 C1 . . 109.0(5) ?
C3 C4 C1 . . 111.0(5) ?
O2 C5 N1 . . 125.4(4) ?
O2 C5 O1 . . 125.4(4) ?
N1 C5 O1 . . 109.2(3) ?
N2 C6 C7 . . 120.3(4) ?
N2 C6 H6A . . 119.8 ?
C7 C6 H6A . . 119.8 ?
C12 C7 C8 . . 117.2(4) ?
C12 C7 C6 . . 121.2(4) ?
C8 C7 C6 . . 121.6(4) ?
C9 C8 C7 . . 121.7(4) ?
C9 C8 H8A . . 119.1 ?
C7 C8 H8A . . 119.1 ?
C8 C9 C10 . . 120.8(4) ?
C8 C9 H9A . . 119.6 ?
C10 C9 H9A . . 119.6 ?
C11 C10 C9 . . 116.9(4) ?
C11 C10 C13 . . 121.8(4) ?
C9 C10 C13 . . 121.3(4) ?
C12 C11 C10 . . 121.9(4) ?
C12 C11 H11A . . 119.0 ?
C10 C11 H11A . . 119.0 ?
C11 C12 C7 . . 121.4(4) ?
C11 C12 H12A . . 119.3 ?
C7 C12 H12A . . 119.3 ?
N3 C13 C14 . . 121.5(4) ?
N3 C13 C10 . . 116.1(4) ?
C14 C13 C10 . . 122.5(3) ?
C15 C14 C13 . . 119.1(4) ?
C15 C14 H14A . . 120.5 ?
C13 C14 H14A . . 120.5 ?
C16 C15 C14 . . 119.9(5) ?
C16 C15 H15A . . 120.1 ?
C14 C15 H15A . . 120.1 ?
C15 C16 C17 . . 118.3(5) ?
C15 C16 H16A . . 120.9 ?
C17 C16 H16A . . 120.9 ?
N3 C17 C16 . . 122.6(4) ?
N3 C17 H17A . . 118.7 ?
C16 C17 H17A . . 118.7 ?

loop_
_geom_bond_atom_site_label_1
_geom_bond_atom_site_label_2
_geom_bond_site_symmetry_2
_geom_bond_distance
_geom_bond_publ_flag
O1 C5 . 1.341(5) ?
O1 C4 . 1.471(5) ?
O2 C5 . 1.208(5) ?
N1 C5 . 1.338(6) ?
N1 N2 . 1.372(5) ?
N1 H1A . 0.8600 ?
N2 C6 . 1.259(6) ?
N3 C13 . 1.322(5) ?
N3 C17 . 1.344(6) ?
C1 C4 . 1.508(8) ?
C1 H1B . 0.9600 ?
C1 H1C . 0.9600 ?
C1 H1D . 0.9600 ?
C2 C4 . 1.503(7) ?
C2 H2B . 0.9600 ?
C2 H2C . 0.9600 ?
C2 H2D . 0.9600 ?
C3 C4 . 1.508(8) ?
C3 H3A . 0.9600 ?
C3 H3B . 0.9600 ?
C3 H3C . 0.9600 ?
C6 C7 . 1.463(6) ?
C6 H6A . 0.9300 ?
C7 C12 . 1.376(6) ?
C7 C8 . 1.381(6) ?
C8 C9 . 1.369(7) ?
C8 H8A . 0.9300 ?
C9 C10 . 1.395(6) ?
C9 H9A . 0.9300 ?
C10 C11 . 1.377(6) ?
C10 C13 . 1.486(6) ?
C11 C12 . 1.365(7) ?
C11 H11A . 0.9300 ?
C12 H12A . 0.9300 ?
C13 C14 . 1.381(6) ?
C14 C15 . 1.377(7) ?
C14 H14A . 0.9300 ?
C15 C16 . 1.351(7) ?
C15 H15A . 0.9300 ?
C16 C17 . 1.377(7) ?
C16 H16A . 0.9300 ?
C17 H17A . 0.9300 ?

loop_
_geom_hbond_atom_site_label_D
_geom_hbond_atom_site_label_H
_geom_hbond_atom_site_label_A
_geom_hbond_site_symmetry_A
_geom_hbond_distance_DH
_geom_hbond_distance_HA
_geom_hbond_distance_DA
_geom_hbond_angle_DHA
_geom_hbond_publ_flag
N1 H1A O2 1_455 0.86 2.30 3.113(5) 158 yes
C16 H16A Cg2 2_645 0.93 2.80 3.588(4) 144 yes

loop_
_geom_torsion_atom_site_label_1
_geom_torsion_atom_site_label_2
_geom_torsion_atom_site_label_3
_geom_torsion_atom_site_label_4
_geom_torsion_site_symmetry_1
_geom_torsion_site_symmetry_2
_geom_torsion_site_symmetry_3
_geom_torsion_site_symmetry_4
_geom_torsion
_geom_torsion_publ_flag
C5 N1 N2 C6 . . . . -170.0(5) ?
C5 O1 C4 C2 . . . . 63.9(6) ?
C5 O1 C4 C3 . . . . -62.3(5) ?
C5 O1 C4 C1 . . . . -180.0(5) ?
N2 N1 C5 O2 . . . . 0.7(7) ?
N2 N1 C5 O1 . . . . -178.7(3) ?
C4 O1 C5 O2 . . . . -2.8(7) ?
C4 O1 C5 N1 . . . . 176.6(4) ?
N1 N2 C6 C7 . . . . -177.0(4) ?
N2 C6 C7 C12 . . . . -163.2(5) ?
N2 C6 C7 C8 . . . . 17.4(7) ?
C12 C7 C8 C9 . . . . 2.5(7) ?
C6 C7 C8 C9 . . . . -178.1(4) ?
C7 C8 C9 C10 . . . . -0.8(7) ?
C8 C9 C10 C11 . . . . -0.3(7) ?
C8 C9 C10 C13 . . . . 178.0(4) ?
C9 C10 C11 C12 . . . . -0.4(7) ?
C13 C10 C11 C12 . . . . -178.8(4) ?
C10 C11 C12 C7 . . . . 2.3(7) ?
C8 C7 C12 C11 . . . . -3.3(7) ?
C6 C7 C12 C11 . . . . 177.3(4) ?
C17 N3 C13 C14 . . . . -1.8(6) ?
C17 N3 C13 C10 . . . . 178.8(4) ?
C11 C10 C13 N3 . . . . 1.4(6) ?
C9 C10 C13 N3 . . . . -176.9(4) ?
C11 C10 C13 C14 . . . . -178.0(4) ?
C9 C10 C13 C14 . . . . 3.7(6) ?
N3 C13 C14 C15 . . . . 1.1(7) ?
C10 C13 C14 C15 . . . . -179.6(4) ?
C13 C14 C15 C16 . . . . -0.2(7) ?
C14 C15 C16 C17 . . . . 0.1(7) ?
C13 N3 C17 C16 . . . . 1.7(7) ?
C15 C16 C17 N3 . . . . -0.8(7) ?

loop_
_cod_related_entry_id
_cod_related_entry_database
_cod_related_entry_code
1 ChemSpider 8079951
